data_2103357
loop_
_publ_author_name
'Marsh, Richard E.'

_publ_section_title
;
 The space groups of point group <i>C</i>~3~: some corrections, some
 comments
;
_journal_issue 5
_journal_name_full 'Acta Crystallographica Section B'
_journal_page_first 893
_journal_page_last 899
_journal_paper_doi 10.1107/S0108768102011758
_journal_volume 58
_journal_year 2002
_chemical_formula_moiety 'C2 H3 N2 P'
_chemical_formula_sum 'C2 H3 N2 P'
_symmetry_cell_setting trigonal
_symmetry_space_group_name_H-M 'P 32 2 1'
_cell_angle_alpha 90.00
_cell_angle_beta 90.00
_cell_angle_gamma 120.00
_cell_formula_units_Z 3
_cell_length_a 8.154
_cell_length_b 8.154
_cell_length_c 5.512
_cell_volume 317.381
_cod_data_source_file bk0117.cif
_cod_data_source_block HELMOA
_cod_depositor_comments
;
 Adding the _cell_formula_units_Z and _chemical_formula_moiety data items
 after consulting the original publication.

 Antanas Vaitkus,
 2017-08-03
;
_cod_database_code 2103357

loop_
_atom_site_label
_atom_site_fract_x
_atom_site_fract_y
_atom_site_fract_z
P 0.52684 0.0 0.16667
N 0.2537 0.0584 0.0728
C 0.4235 0.1020 0.0027
H1 0.1873 0.1006 0.0048
H3 0.4840 0.1828 -0.1272
